data_9002524
loop_
_publ_author_name
'Malcherek, T.'
'Domeneghetti, M. C.'
'Tazzoli, V.'
'Ottolini, L.'
'McCammon, C. A.'
'Carpenter, M. A.'

_publ_section_title
;
 Structural properties of ferromagnesian cordierites
 Sample: Zimbabwe, T = 900 C, t = 24h
;
_journal_name_full 'American Mineralogist'
_journal_page_first 66
_journal_page_last 79
_journal_volume 86
_journal_year 2001
_chemical_formula_sum 'Al3.984 Fe0.266 Mg1.75 Na0.074 O18 Si5'
_chemical_name_mineral Cordierite
_space_group_IT_number 66
_symmetry_space_group_name_Hall '-C 2 2c'
_symmetry_space_group_name_H-M 'C c c m'
_cell_formula_units_Z 4
_cell_angle_alpha 90
_cell_angle_beta 90
_cell_angle_gamma 90
_cell_length_a 17.096
_cell_length_b 9.729
_cell_length_c 9.342
_cell_volume 1553.827
_database_code_amcsd 0002613
_diffrn_ambient_temperature 1173.15
_exptl_crystal_density_diffrn 2.543
_cod_original_formula_sum 'Mg1.75 Fe.266 Al3.984 Si5 O18 Na.074'
_cod_database_code 9002524

loop_
_space_group_symop_operation_xyz
x,y,z
1/2+x,1/2+y,z
x,-y,1/2+z
1/2+x,1/2-y,1/2+z
-x,y,1/2-z
1/2-x,1/2+y,1/2-z
-x,y,1/2+z
1/2-x,1/2+y,1/2+z
x,-y,1/2-z
1/2+x,1/2-y,1/2-z
x,y,-z
1/2+x,1/2+y,-z
-x,-y,z
1/2-x,1/2-y,z
-x,-y,-z
1/2-x,1/2-y,-z

loop_
_atom_site_aniso_label
_atom_site_aniso_U_11
_atom_site_aniso_U_22
_atom_site_aniso_U_33
_atom_site_aniso_U_12
_atom_site_aniso_U_13
_atom_site_aniso_U_23
MgM 0.00577 0.00613 0.00845 0.00000 0.00000 -0.00005
FeM 0.00577 0.00613 0.00845 0.00000 0.00000 -0.00005
AlT11 0.00705 0.00535 0.00557 0.00109 0.00000 0.00000
FeT11 0.00705 0.00535 0.00557 0.00109 0.00000 0.00000
SiT16 0.00445 0.00583 0.00485 0.00000 0.00000 0.00000
SiT21 0.00485 0.00374 0.00496 0.00013 0.00000 0.00000
SiT23 0.00412 0.00452 0.00511 -0.00066 0.00000 0.00000
AlT26 0.00415 0.00506 0.00520 0.00055 0.00000 0.00000
O11 0.01004 0.00697 0.00712 -0.00056 0.00295 -0.00089
O16 0.00654 0.00914 0.00742 -0.00100 0.00020 -0.00321
O13 0.00815 0.00864 0.00738 0.00122 -0.00198 -0.00233
O26 0.00482 0.01511 0.01550 -0.00210 0.00000 0.00000
O21 0.00947 0.00961 0.01564 0.00524 0.00000 0.00000
O23 0.01299 0.00505 0.01596 -0.00297 0.00000 0.00000
NaCh2 0.05800 0.01900 0.17100 0.00200 0.00000 0.00000

loop_
_atom_site_label
_atom_site_fract_x
_atom_site_fract_y
_atom_site_fract_z
_atom_site_occupancy
_atom_site_U_iso_or_equiv
MgM 0.33748 0.00000 0.25000 0.87500 0.00678
FeM 0.33748 0.00000 0.25000 0.12500 0.00678
AlT11 0.25000 0.25000 0.25010 0.99200 0.00599
FeT11 0.25000 0.25000 0.25010 0.00800 0.00599
SiT16 0.00000 0.50000 0.25000 1.00000 0.00505
SiT21 0.19230 0.07793 0.00000 1.00000 0.00452
SiT23 0.13508 -0.23728 0.00000 1.00000 0.00458
AlT26 0.05070 0.30776 0.00000 1.00000 0.00480
O11 0.24692 -0.10287 0.35864 1.00000 0.00804
O16 0.06223 -0.41597 0.34892 1.00000 0.00770
O13 -0.17333 -0.30993 0.35840 1.00000 0.00806
O26 0.04327 -0.24890 0.00000 1.00000 0.01181
O21 0.12214 0.18465 0.00000 1.00000 0.01157
O23 0.16414 -0.07939 0.00000 1.00000 0.01133
NaCh2 0.00000 0.00000 0.00000 0.07400 0.08300

loop_
_cod_related_entry_id
_cod_related_entry_database
_cod_related_entry_code
1 AMCSD 0002613
